data_4504771
loop_
_publ_author_name
'Trivedi, Darshak R.'
'Ballabh, Amar'
'Dastidar, Parthasarathi'

_publ_section_title
;
 Noncovalent Syntheses of Supramolecular Organo Gelators
;
_journal_issue 3
_journal_name_full 'Crystal Growth &amp; Design'
_journal_page_first 763
_journal_paper_doi 10.1021/cg050590i
_journal_volume 6
_journal_year 2006
_chemical_formula_sum 'C30 H56 N2 O5'
_chemical_formula_weight 524.77
_chemical_name_systematic
; 
 ? 
;
_space_group_IT_number 14
_symmetry_cell_setting monoclinic
_symmetry_space_group_name_Hall '-P 2ybc'
_symmetry_space_group_name_H-M 'P 1 21/c 1'
_atom_sites_solution_hydrogens geom
_atom_sites_solution_primary direct
_atom_sites_solution_secondary difmap
_audit_creation_method SHELXL-97
_cell_angle_alpha 90.00
_cell_angle_beta 115.3460(10)
_cell_angle_gamma 90.00
_cell_formula_units_Z 4
_cell_length_a 11.7773(8)
_cell_length_b 21.0614(14)
_cell_length_c 13.4050(9)
_cell_measurement_temperature 100(2)
_cell_volume 3005.0(4)
_computing_cell_refinement 'BRUKER AXS SMART 3'
_computing_data_collection 'BRUKER AXS SMART 3'
_computing_data_reduction 'BRUKER AXS SMART 3'
_computing_molecular_graphics 'PLATON, 'MERCURY 1.3'
_computing_structure_refinement 'SHELXL-97 (Sheldrick, 1997)'
_computing_structure_solution 'SHELXS-97 (Sheldrick, 1990)'
_diffrn_ambient_temperature 100(2)
_diffrn_detector_area_resol_mean 0.3
_diffrn_measured_fraction_theta_full 0.994
_diffrn_measured_fraction_theta_max 0.994
_diffrn_measurement_device_type 'BRUKER SMART CCD AREA DETECTOR'
_diffrn_measurement_method PHI-OMEGA
_diffrn_radiation_monochromator graphite
_diffrn_radiation_source 'fine-focus sealed tube'
_diffrn_radiation_type MoK\a
_diffrn_radiation_wavelength 0.71073
_diffrn_reflns_av_R_equivalents 0.0191
_diffrn_reflns_av_sigmaI/netI 0.0215
_diffrn_reflns_limit_h_max 12
_diffrn_reflns_limit_h_min -12
_diffrn_reflns_limit_k_max 17
_diffrn_reflns_limit_k_min -22
_diffrn_reflns_limit_l_max 14
_diffrn_reflns_limit_l_min -14
_diffrn_reflns_number 11519
_diffrn_reflns_theta_full 22.50
_diffrn_reflns_theta_max 22.50
_diffrn_reflns_theta_min 1.91
_diffrn_standards_decay_% <10
_exptl_absorpt_coefficient_mu 0.077
_exptl_absorpt_correction_type SADABS
_exptl_crystal_colour COLOURLESS
_exptl_crystal_density_diffrn 1.160
_exptl_crystal_density_method 'not measured'
_exptl_crystal_description BLOCK
_exptl_crystal_F_000 1160
_exptl_crystal_size_max 0.968
_exptl_crystal_size_mid 0.826
_exptl_crystal_size_min 0.813
_refine_diff_density_max 0.159
_refine_diff_density_min -0.175
_refine_diff_density_rms 0.035
_refine_ls_extinction_method none
_refine_ls_goodness_of_fit_ref 1.041
_refine_ls_hydrogen_treatment mixed
_refine_ls_matrix_type full
_refine_ls_number_parameters 358
_refine_ls_number_reflns 3908
_refine_ls_number_restraints 0
_refine_ls_restrained_S_all 1.041
_refine_ls_R_factor_all 0.0352
_refine_ls_R_factor_gt 0.0324
_refine_ls_shift/su_max 0.000
_refine_ls_shift/su_mean 0.000
_refine_ls_structure_factor_coef Fsqd
_refine_ls_weighting_details 'calc w=1/[\s^2^(Fo^2^)+(0.0454P)^2^+0.8907P] where P=(Fo^2^+2Fc^2^)/3'
_refine_ls_weighting_scheme calc
_refine_ls_wR_factor_gt 0.0832
_refine_ls_wR_factor_ref 0.0852
_reflns_number_gt 3585
_reflns_number_total 3908
_reflns_threshold_expression >2sigma(I)
_cod_data_source_file cg050590isi20051107_015334.cif
_cod_data_source_block dt0682rm
_cod_depositor_comments
;
The following automatic conversions were performed:

'_symmetry_cell_setting' value 'MONOCLINIC' changed to 'monoclinic'
according to /home/saulius/struct/CIF-dictionaries/cif_core.dic
dictionary named 'cif_core.dic' version 2.4.1 from 2010-06-29.

Automatic conversion script
Id: cif_fix_values 1715 2011-07-08 13:25:40Z adriana 
;
_cod_original_cell_volume 3005.0(3)
_cod_original_sg_symbol_H-M 'P 2(1)/C'
_cod_database_code 4504771

loop_
_symmetry_equiv_pos_as_xyz
'x, y, z'
'-x, y+1/2, -z+1/2'
'-x, -y, -z'
'x, -y-1/2, z-1/2'

loop_
_atom_site_label
_atom_site_type_symbol
_atom_site_fract_x
_atom_site_fract_y
_atom_site_fract_z
_atom_site_U_iso_or_equiv
_atom_site_adp_type
_atom_site_occupancy
_atom_site_symmetry_multiplicity
_atom_site_calc_flag
_atom_site_refinement_flags
N1 N 0.32022(10) 0.72614(6) 0.54049(10) 0.0188(3) Uani 1 1 d .
N2 N 0.56231(11) 0.52046(6) 0.86612(10) 0.0188(3) Uani 1 1 d .
O1 O 0.25983(9) 0.70760(4) 0.71356(8) 0.0233(2) Uani 1 1 d .
O2 O 0.40453(9) 0.63170(5) 0.78329(8) 0.0256(3) Uani 1 1 d .
O3 O 0.30578(9) 0.64199(4) 1.00696(7) 0.0244(2) Uani 1 1 d .
O4 O 0.35371(9) 0.55072(5) 0.94897(8) 0.0278(3) Uani 1 1 d .
O1W O 0.71039(12) 0.34575(6) 0.78747(10) 0.0403(3) Uani 1 1 d .
C1 C 0.30267(12) 0.65697(6) 0.76777(10) 0.0176(3) Uani 1 1 d .
C2 C 0.29891(12) 0.60349(6) 0.93236(11) 0.0191(3) Uani 1 1 d .
C3 C 0.21899(12) 0.62229(6) 0.81271(11) 0.0180(3) Uani 1 1 d .
C4 C 0.09131(12) 0.65443(7) 0.78627(11) 0.0221(3) Uani 1 1 d .
H4A H 0.0622 0.6491 0.8449 0.026 Uiso 1 1 calc R
H4B H 0.0879 0.6996 0.7647 0.026 Uiso 1 1 calc R
C5 C 0.02730(13) 0.60898(7) 0.68759(12) 0.0266(4) Uani 1 1 d .
H5A H -0.0479 0.5874 0.6865 0.032 Uiso 1 1 calc R
H5B H 0.0089 0.6286 0.6152 0.032 Uiso 1 1 calc R
C6 C 0.14615(13) 0.56742(7) 0.73256(12) 0.0240(3) Uani 1 1 d .
H6A H 0.1781 0.5573 0.6771 0.029 Uiso 1 1 calc R
H6B H 0.1383 0.5285 0.7706 0.029 Uiso 1 1 calc R
C7 C 0.45589(12) 0.71119(7) 0.57304(11) 0.0205(3) Uani 1 1 d .
H7A H 0.4680 0.6643 0.5847 0.025 Uiso 1 1 calc R
C8 C 0.49585(13) 0.73048(7) 0.48372(11) 0.0244(3) Uani 1 1 d .
H8A H 0.4792 0.7763 0.4674 0.029 Uiso 1 1 calc R
H8B H 0.4465 0.7064 0.4153 0.029 Uiso 1 1 calc R
C9 C 0.63567(13) 0.71710(8) 0.52173(13) 0.0304(4) Uani 1 1 d .
H9A H 0.6496 0.6706 0.5277 0.036 Uiso 1 1 calc R
H9B H 0.6620 0.7333 0.4656 0.036 Uiso 1 1 calc R
C10 C 0.71643(13) 0.74766(7) 0.63239(12) 0.0257(3) Uani 1 1 d .
H10A H 0.7125 0.7944 0.6242 0.031 Uiso 1 1 calc R
H10B H 0.8050 0.7344 0.6567 0.031 Uiso 1 1 calc R
C11 C 0.67199(13) 0.72856(7) 0.71909(12) 0.0271(4) Uani 1 1 d .
H11A H 0.6849 0.6824 0.7333 0.032 Uiso 1 1 calc R
H11B H 0.7225 0.7511 0.7890 0.032 Uiso 1 1 calc R
C12 C 0.53380(13) 0.74432(7) 0.68168(11) 0.0243(3) Uani 1 1 d .
H12A H 0.5213 0.7908 0.6724 0.029 Uiso 1 1 calc R
H12B H 0.5063 0.7303 0.7384 0.029 Uiso 1 1 calc R
C13 C 0.22264(12) 0.69162(6) 0.44328(11) 0.0201(3) Uani 1 1 d .
H13A H 0.2254 0.7078 0.3742 0.024 Uiso 1 1 calc R
C14 C 0.09499(13) 0.70749(7) 0.44009(12) 0.0234(3) Uani 1 1 d .
H14A H 0.0821 0.7540 0.4341 0.028 Uiso 1 1 calc R
H14B H 0.0923 0.6933 0.5095 0.028 Uiso 1 1 calc R
C15 C -0.00949(13) 0.67505(7) 0.34217(13) 0.0295(4) Uani 1 1 d .
H15A H -0.0101 0.6914 0.2727 0.035 Uiso 1 1 calc R
H15B H -0.0916 0.6852 0.3420 0.035 Uiso 1 1 calc R
C16 C 0.00904(13) 0.60333(7) 0.34772(13) 0.0306(4) Uani 1 1 d .
H16A H 0.0016 0.5864 0.4136 0.037 Uiso 1 1 calc R
H16B H -0.0572 0.5834 0.2815 0.037 Uiso 1 1 calc R
C17 C 0.13742(13) 0.58665(7) 0.35384(12) 0.0276(4) Uani 1 1 d .
H17A H 0.1406 0.5989 0.2838 0.033 Uiso 1 1 calc R
H17B H 0.1500 0.5401 0.3627 0.033 Uiso 1 1 calc R
C18 C 0.24353(13) 0.62023(7) 0.45000(12) 0.0240(3) Uani 1 1 d .
H18A H 0.2472 0.6042 0.5207 0.029 Uiso 1 1 calc R
H18B H 0.3248 0.6107 0.4480 0.029 Uiso 1 1 calc R
C19 C 0.67394(12) 0.55956(6) 0.87796(11) 0.0196(3) Uani 1 1 d .
H19A H 0.6468 0.5901 0.8148 0.024 Uiso 1 1 calc R
C20 C 0.71673(13) 0.59754(7) 0.98462(11) 0.0236(3) Uani 1 1 d .
H20A H 0.7374 0.5680 1.0475 0.028 Uiso 1 1 calc R
H20B H 0.6474 0.6254 0.9811 0.028 Uiso 1 1 calc R
C21 C 0.83184(13) 0.63810(7) 1.00348(12) 0.0259(3) Uani 1 1 d .
H21A H 0.8079 0.6714 0.9460 0.031 Uiso 1 1 calc R
H21B H 0.8615 0.6594 1.0761 0.031 Uiso 1 1 calc R
C22 C 0.93785(13) 0.59829(7) 1.00002(13) 0.0285(4) Uani 1 1 d .
H22A H 1.0081 0.6264 1.0065 0.034 Uiso 1 1 calc R
H22B H 0.9693 0.5685 1.0632 0.034 Uiso 1 1 calc R
C23 C 0.89214(13) 0.56109(7) 0.89258(13) 0.0280(4) Uani 1 1 d .
H23A H 0.9615 0.5343 0.8931 0.034 Uiso 1 1 calc R
H23B H 0.8678 0.5911 0.8300 0.034 Uiso 1 1 calc R
C24 C 0.77992(13) 0.51888(7) 0.87612(12) 0.0245(3) Uani 1 1 d .
H24A H 0.7508 0.4964 0.8046 0.029 Uiso 1 1 calc R
H24B H 0.8052 0.4867 0.9356 0.029 Uiso 1 1 calc R
C25 C 0.50830(13) 0.47605(6) 0.76907(11) 0.0193(3) Uani 1 1 d .
H25A H 0.5740 0.4443 0.7752 0.023 Uiso 1 1 calc R
C26 C 0.46881(13) 0.51179(7) 0.66070(11) 0.0224(3) Uani 1 1 d .
H26A H 0.5442 0.5294 0.6558 0.027 Uiso 1 1 calc R
H26B H 0.4135 0.5477 0.6587 0.027 Uiso 1 1 calc R
C27 C 0.39930(13) 0.46816(7) 0.56224(12) 0.0247(3) Uani 1 1 d .
H27A H 0.3701 0.4931 0.4931 0.030 Uiso 1 1 calc R
H27B H 0.4575 0.4350 0.5596 0.030 Uiso 1 1 calc R
C28 C 0.28719(13) 0.43692(7) 0.57046(12) 0.0266(4) Uani 1 1 d .
H28A H 0.2443 0.4084 0.5065 0.032 Uiso 1 1 calc R
H28B H 0.2265 0.4699 0.5690 0.032 Uiso 1 1 calc R
C29 C 0.33084(13) 0.39908(7) 0.67699(12) 0.0264(3) Uani 1 1 d .
H29A H 0.3877 0.3647 0.6762 0.032 Uiso 1 1 calc R
H29B H 0.2573 0.3793 0.6821 0.032 Uiso 1 1 calc R
C30 C 0.39925(13) 0.44129(7) 0.77728(12) 0.0232(3) Uani 1 1 d .
H30A H 0.3396 0.4726 0.7829 0.028 Uiso 1 1 calc R
H30B H 0.4314 0.4150 0.8450 0.028 Uiso 1 1 calc R
H1N1 H 0.3035(14) 0.7184(8) 0.6028(14) 0.033(4) Uiso 1 1 d .
H2N1 H 0.3099(14) 0.7691(9) 0.5240(13) 0.029(4) Uiso 1 1 d .
H1N2 H 0.5869(16) 0.4952(8) 0.9306(15) 0.040(5) Uiso 1 1 d .
H2N2 H 0.4992(15) 0.5482(8) 0.8620(13) 0.032(4) Uiso 1 1 d .
H1W H 0.7247(19) 0.3057(11) 0.7857(17) 0.063(7) Uiso 1 1 d .
H2W H 0.708(2) 0.3539(10) 0.852(2) 0.071(7) Uiso 1 1 d .

loop_
_atom_site_aniso_label
_atom_site_aniso_U_11
_atom_site_aniso_U_22
_atom_site_aniso_U_33
_atom_site_aniso_U_23
_atom_site_aniso_U_13
_atom_site_aniso_U_12
N1 0.0198(6) 0.0179(7) 0.0180(7) 0.0018(5) 0.0075(5) -0.0008(5)
N2 0.0200(6) 0.0186(7) 0.0171(6) 0.0003(5) 0.0073(5) 0.0013(5)
O1 0.0247(5) 0.0220(6) 0.0241(5) 0.0069(4) 0.0113(4) 0.0027(4)
O2 0.0229(6) 0.0245(6) 0.0336(6) 0.0055(5) 0.0161(5) 0.0050(4)
O3 0.0341(6) 0.0204(5) 0.0189(5) -0.0028(4) 0.0114(4) -0.0006(4)
O4 0.0409(6) 0.0203(6) 0.0199(5) 0.0025(4) 0.0109(5) 0.0072(5)
O1W 0.0686(9) 0.0270(7) 0.0351(7) 0.0019(5) 0.0316(6) 0.0029(6)
C1 0.0215(8) 0.0162(8) 0.0128(7) -0.0017(6) 0.0052(6) -0.0009(6)
C2 0.0221(7) 0.0164(8) 0.0214(8) -0.0009(6) 0.0118(6) -0.0036(6)
C3 0.0214(7) 0.0153(7) 0.0175(7) -0.0010(6) 0.0085(6) -0.0005(6)
C4 0.0217(7) 0.0232(8) 0.0228(8) 0.0000(6) 0.0110(6) -0.0010(6)
C5 0.0225(8) 0.0327(9) 0.0228(8) -0.0005(7) 0.0079(6) -0.0048(7)
C6 0.0262(8) 0.0214(8) 0.0240(8) -0.0032(6) 0.0105(6) -0.0048(6)
C7 0.0186(7) 0.0174(7) 0.0230(8) 0.0018(6) 0.0064(6) -0.0004(6)
C8 0.0226(8) 0.0292(8) 0.0194(7) -0.0029(6) 0.0071(6) -0.0026(6)
C9 0.0235(8) 0.0373(9) 0.0317(9) -0.0077(7) 0.0131(7) -0.0036(7)
C10 0.0199(7) 0.0263(8) 0.0281(8) 0.0002(7) 0.0075(6) -0.0013(6)
C11 0.0233(8) 0.0256(8) 0.0233(8) 0.0049(6) 0.0014(6) -0.0054(6)
C12 0.0256(8) 0.0275(8) 0.0188(8) 0.0011(6) 0.0085(6) -0.0063(6)
C13 0.0193(7) 0.0214(8) 0.0167(7) 0.0013(6) 0.0051(6) -0.0024(6)
C14 0.0215(7) 0.0207(8) 0.0262(8) 0.0038(6) 0.0085(6) 0.0004(6)
C15 0.0185(8) 0.0292(9) 0.0347(9) 0.0038(7) 0.0056(7) -0.0003(7)
C16 0.0237(8) 0.0288(9) 0.0317(9) -0.0002(7) 0.0046(7) -0.0069(7)
C17 0.0277(8) 0.0210(8) 0.0299(8) -0.0022(7) 0.0082(7) -0.0040(6)
C18 0.0214(7) 0.0219(8) 0.0262(8) 0.0000(6) 0.0077(6) 0.0002(6)
C19 0.0202(7) 0.0182(7) 0.0199(7) 0.0021(6) 0.0081(6) 0.0001(6)
C20 0.0235(8) 0.0241(8) 0.0228(8) -0.0021(6) 0.0096(6) 0.0017(6)
C21 0.0259(8) 0.0254(8) 0.0224(8) -0.0039(6) 0.0065(6) -0.0023(6)
C22 0.0221(8) 0.0282(9) 0.0325(9) 0.0004(7) 0.0090(7) -0.0026(6)
C23 0.0238(8) 0.0276(9) 0.0358(9) -0.0011(7) 0.0157(7) 0.0010(7)
C24 0.0250(8) 0.0227(8) 0.0266(8) -0.0015(6) 0.0120(7) 0.0001(6)
C25 0.0212(7) 0.0171(7) 0.0193(7) -0.0015(6) 0.0082(6) 0.0014(6)
C26 0.0266(8) 0.0202(8) 0.0204(8) 0.0004(6) 0.0099(6) 0.0005(6)
C27 0.0292(8) 0.0236(8) 0.0187(7) 0.0008(6) 0.0076(6) 0.0036(6)
C28 0.0225(8) 0.0270(8) 0.0253(8) -0.0063(7) 0.0053(6) 0.0030(6)
C29 0.0235(8) 0.0255(8) 0.0301(8) -0.0034(7) 0.0114(7) -0.0045(6)
C30 0.0247(8) 0.0229(8) 0.0232(8) 0.0008(6) 0.0115(6) -0.0001(6)

loop_
_atom_type_symbol
_atom_type_description
_atom_type_scat_dispersion_real
_atom_type_scat_dispersion_imag
_atom_type_scat_source
C C 0.0033 0.0016 'International Tables Vol C Tables 4.2.6.8 and 6.1.1.4'
H H 0.0000 0.0000 'International Tables Vol C Tables 4.2.6.8 and 6.1.1.4'
N N 0.0061 0.0033 'International Tables Vol C Tables 4.2.6.8 and 6.1.1.4'
O O 0.0106 0.0060 'International Tables Vol C Tables 4.2.6.8 and 6.1.1.4'

loop_
_geom_angle_atom_site_label_1
_geom_angle_atom_site_label_2
_geom_angle_atom_site_label_3
_geom_angle
_geom_angle_site_symmetry_1
_geom_angle_site_symmetry_3
C7 N1 C13 118.32(11) . .
C7 N1 H1N1 107.7(9) . .
C13 N1 H1N1 108.0(10) . .
C7 N1 H2N1 106.8(9) . .
C13 N1 H2N1 107.0(10) . .
H1N1 N1 H2N1 108.7(14) . .
C19 N2 C25 117.36(10) . .
C19 N2 H1N2 107.5(10) . .
C25 N2 H1N2 106.8(10) . .
C19 N2 H2N2 107.7(10) . .
C25 N2 H2N2 108.0(10) . .
H1N2 N2 H2N2 109.4(14) . .
O1 O1 C1 0(10) 1 .
O2 O2 C1 0(10) 1 .
O4 O4 C2 0(10) 1 .
H1W O1W H2W 108(2) . .
O2 C1 O2 0.00(13) 1 .
O2 C1 O1 125.02(12) 1 .
O2 C1 O1 125.02(12) . .
O2 C1 O1 125.02(12) 1 1
O2 C1 O1 125.02(12) . 1
O1 C1 O1 0.00(9) . 1
O2 C1 C3 117.60(12) 1 .
O2 C1 C3 117.60(12) . .
O1 C1 C3 117.30(12) . .
O1 C1 C3 117.30(12) 1 .
O4 C2 O4 0.00(10) 1 .
O4 C2 O3 125.02(12) 1 .
O4 C2 O3 125.02(12) . .
O4 C2 C3 117.08(12) 1 .
O4 C2 C3 117.08(12) . .
O3 C2 C3 117.90(12) . .
C2 C3 C1 108.92(11) . .
C2 C3 C4 117.20(11) . .
C1 C3 C4 115.14(11) . .
C2 C3 C6 116.23(11) . .
C1 C3 C6 109.68(11) . .
C4 C3 C6 88.42(10) . .
C5 C4 C3 89.73(10) . .
C5 C4 H4A 113.7 . .
C3 C4 H4A 113.7 . .
C5 C4 H4B 113.7 . .
C3 C4 H4B 113.7 . .
H4A C4 H4B 110.9 . .
C6 C5 C4 89.33(10) . .
C6 C5 H5A 113.8 . .
C4 C5 H5A 113.8 . .
C6 C5 H5B 113.8 . .
C4 C5 H5B 113.8 . .
H5A C5 H5B 111.0 . .
C5 C6 C3 89.33(10) . .
C5 C6 H6A 113.8 . .
C3 C6 H6A 113.8 . .
C5 C6 H6B 113.8 . .
C3 C6 H6B 113.8 . .
H6A C6 H6B 111.0 . .
N1 C7 C8 111.48(11) . .
N1 C7 C12 108.30(11) . .
C8 C7 C12 111.69(11) . .
N1 C7 H7A 108.4 . .
C8 C7 H7A 108.4 . .
C12 C7 H7A 108.4 . .
C7 C8 C9 109.98(12) . .
C7 C8 H8A 109.7 . .
C9 C8 H8A 109.7 . .
C7 C8 H8B 109.7 . .
C9 C8 H8B 109.7 . .
H8A C8 H8B 108.2 . .
C10 C9 C8 112.48(12) . .
C10 C9 H9A 109.1 . .
C8 C9 H9A 109.1 . .
C10 C9 H9B 109.1 . .
C8 C9 H9B 109.1 . .
H9A C9 H9B 107.8 . .
C9 C10 C11 110.97(12) . .
C9 C10 H10A 109.4 . .
C11 C10 H10A 109.4 . .
C9 C10 H10B 109.4 . .
C11 C10 H10B 109.4 . .
H10A C10 H10B 108.0 . .
C12 C11 C10 111.14(12) . .
C12 C11 H11A 109.4 . .
C10 C11 H11A 109.4 . .
C12 C11 H11B 109.4 . .
C10 C11 H11B 109.4 . .
H11A C11 H11B 108.0 . .
C11 C12 C7 109.76(12) . .
C11 C12 H12A 109.7 . .
C7 C12 H12A 109.7 . .
C11 C12 H12B 109.7 . .
C7 C12 H12B 109.7 . .
H12A C12 H12B 108.2 . .
N1 C13 C18 112.48(11) . .
N1 C13 C14 107.28(11) . .
C18 C13 C14 110.58(11) . .
N1 C13 H13A 108.8 . .
C18 C13 H13A 108.8 . .
C14 C13 H13A 108.8 . .
C13 C14 C15 110.45(12) . .
C13 C14 H14A 109.6 . .
C15 C14 H14A 109.6 . .
C13 C14 H14B 109.6 . .
C15 C14 H14B 109.6 . .
H14A C14 H14B 108.1 . .
C14 C15 C16 110.89(12) . .
C14 C15 H15A 109.5 . .
C16 C15 H15A 109.5 . .
C14 C15 H15B 109.5 . .
C16 C15 H15B 109.5 . .
H15A C15 H15B 108.0 . .
C17 C16 C15 110.50(12) . .
C17 C16 H16A 109.5 . .
C15 C16 H16A 109.5 . .
C17 C16 H16B 109.5 . .
C15 C16 H16B 109.5 . .
H16A C16 H16B 108.1 . .
C16 C17 C18 111.91(12) . .
C16 C17 H17A 109.2 . .
C18 C17 H17A 109.2 . .
C16 C17 H17B 109.2 . .
C18 C17 H17B 109.2 . .
H17A C17 H17B 107.9 . .
C13 C18 C17 110.74(12) . .
C13 C18 H18A 109.5 . .
C17 C18 H18A 109.5 . .
C13 C18 H18B 109.5 . .
C17 C18 H18B 109.5 . .
H18A C18 H18B 108.1 . .
N2 C19 C24 112.11(11) . .
N2 C19 C20 108.07(11) . .
C24 C19 C20 111.50(11) . .
N2 C19 H19A 108.3 . .
C24 C19 H19A 108.3 . .
C20 C19 H19A 108.3 . .
C19 C20 C21 111.23(11) . .
C19 C20 H20A 109.4 . .
C21 C20 H20A 109.4 . .
C19 C20 H20B 109.4 . .
C21 C20 H20B 109.4 . .
H20A C20 H20B 108.0 . .
C22 C21 C20 111.61(12) . .
C22 C21 H21A 109.3 . .
C20 C21 H21A 109.3 . .
C22 C21 H21B 109.3 . .
C20 C21 H21B 109.3 . .
H21A C21 H21B 108.0 . .
C23 C22 C21 110.51(12) . .
C23 C22 H22A 109.5 . .
C21 C22 H22A 109.5 . .
C23 C22 H22B 109.5 . .
C21 C22 H22B 109.5 . .
H22A C22 H22B 108.1 . .
C22 C23 C24 111.71(12) . .
C22 C23 H23A 109.3 . .
C24 C23 H23A 109.3 . .
C22 C23 H23B 109.3 . .
C24 C23 H23B 109.3 . .
H23A C23 H23B 107.9 . .
C19 C24 C23 109.55(12) . .
C19 C24 H24A 109.8 . .
C23 C24 H24A 109.8 . .
C19 C24 H24B 109.8 . .
C23 C24 H24B 109.8 . .
H24A C24 H24B 108.2 . .
N2 C25 C26 111.18(11) . .
N2 C25 C30 107.10(10) . .
C26 C25 C30 112.60(11) . .
N2 C25 H25A 108.6 . .
C26 C25 H25A 108.6 . .
C30 C25 H25A 108.6 . .
C25 C26 C27 111.06(11) . .
C25 C26 H26A 109.4 . .
C27 C26 H26A 109.4 . .
C25 C26 H26B 109.4 . .
C27 C26 H26B 109.4 . .
H26A C26 H26B 108.0 . .
C28 C27 C26 111.02(12) . .
C28 C27 H27A 109.4 . .
C26 C27 H27A 109.4 . .
C28 C27 H27B 109.4 . .
C26 C27 H27B 109.4 . .
H27A C27 H27B 108.0 . .
C27 C28 C29 109.88(11) . .
C27 C28 H28A 109.7 . .
C29 C28 H28A 109.7 . .
C27 C28 H28B 109.7 . .
C29 C28 H28B 109.7 . .
H28A C28 H28B 108.2 . .
C28 C29 C30 111.20(12) . .
C28 C29 H29A 109.4 . .
C30 C29 H29A 109.4 . .
C28 C29 H29B 109.4 . .
C30 C29 H29B 109.4 . .
H29A C29 H29B 108.0 . .
C25 C30 C29 111.15(11) . .
C25 C30 H30A 109.4 . .
C29 C30 H30A 109.4 . .
C25 C30 H30B 109.4 . .
C29 C30 H30B 109.4 . .
H30A C30 H30B 108.0 . .

loop_
_geom_bond_atom_site_label_1
_geom_bond_atom_site_label_2
_geom_bond_distance
_geom_bond_site_symmetry_2
N1 C7 1.4986(18) .
N1 C13 1.5050(18) .
N1 H1N1 0.951(18) .
N1 H2N1 0.928(18) .
N2 C19 1.5010(18) .
N2 C25 1.5044(17) .
N2 H1N2 0.948(19) .
N2 H2N2 0.929(17) .
O1 O1 0.000(3) 1
O1 C1 1.2671(16) .
O2 O2 0.000(3) 1
O2 C1 1.2458(16) .
O3 C2 1.2628(16) .
O4 O4 0.000(3) 1
O4 C2 1.2564(17) .
O1W H1W 0.86(2) .
O1W H2W 0.90(3) .
C1 O2 1.2458(16) 1
C1 O1 1.2671(16) 1
C1 C3 1.5415(19) .
C2 O4 1.2564(17) 1
C2 C3 1.5240(19) .
C3 C4 1.5456(19) .
C3 C6 1.5609(19) .
C4 C5 1.543(2) .
C4 H4A 0.9900 .
C4 H4B 0.9900 .
C5 C6 1.538(2) .
C5 H5A 0.9900 .
C5 H5B 0.9900 .
C6 H6A 0.9900 .
C6 H6B 0.9900 .
C7 C8 1.517(2) .
C7 C12 1.5183(19) .
C7 H7A 1.0000 .
C8 C9 1.527(2) .
C8 H8A 0.9900 .
C8 H8B 0.9900 .
C9 C10 1.520(2) .
C9 H9A 0.9900 .
C9 H9B 0.9900 .
C10 C11 1.519(2) .
C10 H10A 0.9900 .
C10 H10B 0.9900 .
C11 C12 1.520(2) .
C11 H11A 0.9900 .
C11 H11B 0.9900 .
C12 H12A 0.9900 .
C12 H12B 0.9900 .
C13 C18 1.520(2) .
C13 C14 1.5227(19) .
C13 H13A 1.0000 .
C14 C15 1.524(2) .
C14 H14A 0.9900 .
C14 H14B 0.9900 .
C15 C16 1.523(2) .
C15 H15A 0.9900 .
C15 H15B 0.9900 .
C16 C17 1.520(2) .
C16 H16A 0.9900 .
C16 H16B 0.9900 .
C17 C18 1.531(2) .
C17 H17A 0.9900 .
C17 H17B 0.9900 .
C18 H18A 0.9900 .
C18 H18B 0.9900 .
C19 C24 1.5228(19) .
C19 C20 1.5234(19) .
C19 H19A 1.0000 .
C20 C21 1.529(2) .
C20 H20A 0.9900 .
C20 H20B 0.9900 .
C21 C22 1.521(2) .
C21 H21A 0.9900 .
C21 H21B 0.9900 .
C22 C23 1.521(2) .
C22 H22A 0.9900 .
C22 H22B 0.9900 .
C23 C24 1.528(2) .
C23 H23A 0.9900 .
C23 H23B 0.9900 .
C24 H24A 0.9900 .
C24 H24B 0.9900 .
C25 C26 1.5214(19) .
C25 C30 1.5227(19) .
C25 H25A 1.0000 .
C26 C27 1.527(2) .
C26 H26A 0.9900 .
C26 H26B 0.9900 .
C27 C28 1.521(2) .
C27 H27A 0.9900 .
C27 H27B 0.9900 .
C28 C29 1.520(2) .
C28 H28A 0.9900 .
C28 H28B 0.9900 .
C29 C30 1.523(2) .
C29 H29A 0.9900 .
C29 H29B 0.9900 .
C30 H30A 0.9900 .
C30 H30B 0.9900 .

loop_
_geom_hbond_atom_site_label_D
_geom_hbond_atom_site_label_H
_geom_hbond_atom_site_label_A
_geom_hbond_distance_DH
_geom_hbond_distance_HA
_geom_hbond_distance_DA
_geom_hbond_angle_DHA
_geom_hbond_site_symmetry_A
N1 H1N1 O1 0.951(18) 1.782(18) 2.7300(15) 175.0(14) 1
N1 H2N1 O3 0.928(18) 1.884(18) 2.8069(16) 173.1(14) 4_575
N2 H1N2 O4 0.948(19) 1.75(2) 2.6964(15) 174.8(15) 3_667
N2 H2N2 O2 0.929(17) 2.107(17) 2.8996(16) 142.5(13) 1
N2 H2N2 O4 0.929(17) 2.451(16) 3.1641(15) 133.7(13) 1
O1W H1W O1 0.86(2) 2.07(2) 2.9315(16) 173(2) 2_646
O1W H2W O3 0.90(3) 1.96(3) 2.8542(15) 171(2) 3_667
